data_4505615
loop_
_publ_author_name
'Nath, Bhaskar'
'Baruah, Jubaraj B.'

_publ_section_title
;
 An Imidazole-Based Bisphenol
 2-((2-Hydroxy-3,5-dimethylphenyl)(imidazol-4-yl)methyl)-4,6-dimethylphenol:
 A Versatile Host for Anions
;
_journal_issue 3
_journal_name_full 'Crystal Growth &amp; Design'
_journal_page_first 1671
_journal_paper_doi 10.1021/cg2017215
_journal_volume 12
_journal_year 2012
_chemical_formula_sum 'C20 H22 N2 O2'
_chemical_formula_weight 322.40
_chemical_name_systematic
; 
 ? 
;
_space_group_IT_number 14
_symmetry_cell_setting monoclinic
_symmetry_space_group_name_Hall '-P 2yn'
_symmetry_space_group_name_H-M 'P 1 21/n 1'
_atom_sites_solution_hydrogens geom
_atom_sites_solution_primary direct
_atom_sites_solution_secondary difmap
_audit_creation_method SHELXL-97
_cell_angle_alpha 90.00
_cell_angle_beta 110.863(2)
_cell_angle_gamma 90.00
_cell_formula_units_Z 4
_cell_length_a 13.7298(6)
_cell_length_b 9.1144(4)
_cell_length_c 14.9435(6)
_cell_measurement_temperature 296(2)
_cell_volume 1747.40(13)
_computing_cell_refinement 'Bruker SMART'
_computing_data_collection 'Bruker SMART'
_computing_data_reduction 'Bruker SAINT'
_computing_molecular_graphics 'Bruker SHELXTL'
_computing_publication_material 'Bruker SHELXTL'
_computing_structure_refinement 'SHELXL-97 (Sheldrick, 1997)'
_computing_structure_solution 'SHELXS-97 (Sheldrick, 1990)'
_diffrn_ambient_temperature 296(2)
_diffrn_measured_fraction_theta_full 0.950
_diffrn_measured_fraction_theta_max 0.950
_diffrn_measurement_device_type 'CCD area detector'
_diffrn_measurement_method 'phi and omega scans'
_diffrn_radiation_monochromator graphite
_diffrn_radiation_source 'fine-focus sealed tube'
_diffrn_radiation_type MoK\a
_diffrn_radiation_wavelength 0.71073
_diffrn_reflns_av_R_equivalents 0.0232
_diffrn_reflns_av_sigmaI/netI 0.0186
_diffrn_reflns_limit_h_max 15
_diffrn_reflns_limit_h_min -15
_diffrn_reflns_limit_k_max 10
_diffrn_reflns_limit_k_min -10
_diffrn_reflns_limit_l_max 16
_diffrn_reflns_limit_l_min -16
_diffrn_reflns_number 14954
_diffrn_reflns_theta_full 24.99
_diffrn_reflns_theta_max 24.99
_diffrn_reflns_theta_min 1.73
_exptl_absorpt_coefficient_mu 0.080
_exptl_absorpt_correction_type none
_exptl_crystal_colour colorless
_exptl_crystal_density_diffrn 1.225
_exptl_crystal_density_method 'not measured'
_exptl_crystal_description block
_exptl_crystal_F_000 688
_exptl_crystal_size_max 0.35
_exptl_crystal_size_mid 0.25
_exptl_crystal_size_min 0.15
_refine_diff_density_max 0.988
_refine_diff_density_min -0.343
_refine_diff_density_rms 0.052
_refine_ls_extinction_method none
_refine_ls_goodness_of_fit_ref 0.993
_refine_ls_hydrogen_treatment mixed
_refine_ls_matrix_type full
_refine_ls_number_parameters 227
_refine_ls_number_reflns 2910
_refine_ls_number_restraints 0
_refine_ls_restrained_S_all 0.993
_refine_ls_R_factor_all 0.0678
_refine_ls_R_factor_gt 0.0577
_refine_ls_shift/su_max 0.000
_refine_ls_shift/su_mean 0.000
_refine_ls_structure_factor_coef Fsqd
_refine_ls_weighting_details 'calc w=1/[\s^2^(Fo^2^)+(0.1169P)^2^+1.0445P] where P=(Fo^2^+2Fc^2^)/3'
_refine_ls_weighting_scheme calc
_refine_ls_wR_factor_gt 0.1762
_refine_ls_wR_factor_ref 0.1864
_reflns_number_gt 2407
_reflns_number_total 2910
_reflns_threshold_expression >2sigma(I)
_cod_data_source_file cg2017215_si_002.cif
_cod_data_source_block bn
_cod_depositor_comments
;
The following automatic conversions were performed:

'_symmetry_cell_setting' value 'Monoclinic' changed to 'monoclinic'
according to /home/saulius/struct/CIF-dictionaries/cif_core.dic
dictionary named 'cif_core.dic' version 2.4.1 from 2010-06-29.

Automatic conversion script
Id: cif_fix_values 1715 2011-07-08 13:25:40Z adriana 
;
_cod_original_sg_symbol_H-M 'P2(1)/n  '
_cod_database_code 4505615

loop_
_symmetry_equiv_pos_as_xyz
'x, y, z'
'-x+1/2, y+1/2, -z+1/2'
'-x, -y, -z'
'x-1/2, -y-1/2, z-1/2'

loop_
_atom_site_label
_atom_site_type_symbol
_atom_site_fract_x
_atom_site_fract_y
_atom_site_fract_z
_atom_site_U_iso_or_equiv
_atom_site_adp_type
_atom_site_occupancy
_atom_site_symmetry_multiplicity
_atom_site_calc_flag
_atom_site_refinement_flags
C13 C 0.40318(16) 0.8581(2) 0.16571(16) 0.0335(5) Uani 1 1 d .
C18 C 0.39865(17) 0.8245(3) 0.25462(17) 0.0410(6) Uani 1 1 d .
H18 H 0.4524 0.8560 0.3093 0.049 Uiso 1 1 calc R
C17 C 0.31660(19) 0.7454(3) 0.26493(19) 0.0492(7) Uani 1 1 d .
C16 C 0.23641(19) 0.7028(3) 0.1814(2) 0.0524(7) Uani 1 1 d .
H16 H 0.1813 0.6487 0.1867 0.063 Uiso 1 1 calc R
C15 C 0.23546(18) 0.7375(3) 0.09116(19) 0.0474(6) Uani 1 1 d .
C19 C 0.1448(2) 0.6931(4) 0.0028(2) 0.0701(9) Uani 1 1 d .
H19A H 0.0940 0.6420 0.0215 0.105 Uiso 1 1 calc R
H19B H 0.1692 0.6301 -0.0362 0.105 Uiso 1 1 calc R
H19C H 0.1137 0.7792 -0.0330 0.105 Uiso 1 1 calc R
C20 C 0.3149(2) 0.7065(5) 0.3616(2) 0.0774(10) Uani 1 1 d .
H20A H 0.3848 0.6904 0.4051 0.116 Uiso 1 1 calc R
H20B H 0.2746 0.6187 0.3569 0.116 Uiso 1 1 calc R
H20C H 0.2840 0.7853 0.3849 0.116 Uiso 1 1 calc R
C7 C 0.3673(3) 1.4352(3) 0.0054(2) 0.0739(9) Uani 1 1 d .
H7A H 0.2945 1.4112 -0.0208 0.111 Uiso 1 1 calc R
H7B H 0.3992 1.4127 -0.0407 0.111 Uiso 1 1 calc R
H7C H 0.3753 1.5378 0.0205 0.111 Uiso 1 1 calc R
C8 C 0.5373(3) 1.3931(4) 0.3660(2) 0.0765(10) Uani 1 1 d .
H8A H 0.6109 1.4109 0.3866 0.115 Uiso 1 1 calc R
H8B H 0.5230 1.3280 0.4103 0.115 Uiso 1 1 calc R
H8C H 0.5015 1.4843 0.3636 0.115 Uiso 1 1 calc R
C5 C 0.51474(18) 1.1762(3) 0.25647(17) 0.0403(6) Uani 1 1 d .
H5 H 0.5479 1.1197 0.3106 0.048 Uiso 1 1 calc R
C6 C 0.48135(16) 1.1087(2) 0.16690(16) 0.0335(5) Uani 1 1 d .
C2 C 0.41925(18) 1.3463(3) 0.09559(19) 0.0449(6) Uani 1 1 d .
C1 C 0.43180(17) 1.1948(3) 0.08691(16) 0.0376(5) Uani 1 1 d .
C3 C 0.45186(18) 1.4071(3) 0.1854(2) 0.0477(7) Uani 1 1 d .
H3 H 0.4413 1.5069 0.1915 0.057 Uiso 1 1 calc R
C4 C 0.5002(2) 1.3244(3) 0.26769(19) 0.0469(6) Uani 1 1 d .
C9 C 0.49395(15) 0.9443(2) 0.15518(15) 0.0319(5) Uani 1 1 d .
H9 H 0.4907 0.9294 0.0892 0.038 Uiso 1 1 calc R
C10 C 0.59813(15) 0.8858(2) 0.21959(15) 0.0309(5) Uani 1 1 d .
C11 C 0.76856(17) 0.8744(2) 0.28795(17) 0.0407(6) Uani 1 1 d .
H11 H 0.8385 0.9007 0.3075 0.049 Uiso 1 1 calc R
C12 C 0.62774(17) 0.7564(2) 0.26515(18) 0.0414(6) Uani 1 1 d .
H12 H 0.5820 0.6819 0.2665 0.050 Uiso 1 1 calc R
N1 N 0.68972(14) 0.9595(2) 0.23438(14) 0.0364(5) Uani 1 1 d .
N2 N 0.73463(15) 0.7488(2) 0.30950(16) 0.0477(6) Uani 1 1 d .
C14 C 0.31987(18) 0.8159(3) 0.08407(17) 0.0397(6) Uani 1 1 d .
O2 O 0.32467(15) 0.8596(2) -0.00239(12) 0.0589(6) Uani 1 1 d .
H2 H 0.2804 0.8156 -0.0459 0.088 Uiso 1 1 calc R
O1 O 0.39081(17) 1.1407(2) -0.00347(13) 0.0604(6) Uani 1 1 d .
H1 H 0.3751 1.0543 -0.0014 0.091 Uiso 1 1 calc R
H1A H 0.6984(19) 1.046(3) 0.2180(19) 0.050(8) Uiso 1 1 d .

loop_
_atom_site_aniso_label
_atom_site_aniso_U_11
_atom_site_aniso_U_22
_atom_site_aniso_U_33
_atom_site_aniso_U_23
_atom_site_aniso_U_13
_atom_site_aniso_U_12
C13 0.0302(11) 0.0315(11) 0.0373(13) -0.0006(9) 0.0103(9) 0.0034(8)
C18 0.0344(12) 0.0470(13) 0.0398(14) -0.0016(10) 0.0109(10) 0.0041(10)
C17 0.0407(14) 0.0604(16) 0.0519(16) 0.0074(12) 0.0231(12) 0.0052(11)
C16 0.0358(13) 0.0586(16) 0.0650(19) 0.0065(13) 0.0206(12) -0.0043(11)
C15 0.0345(13) 0.0482(14) 0.0549(17) -0.0017(11) 0.0102(11) -0.0035(10)
C19 0.0464(16) 0.081(2) 0.071(2) 0.0003(17) 0.0062(14) -0.0207(15)
C20 0.0623(19) 0.115(3) 0.066(2) 0.0153(19) 0.0358(16) -0.0034(18)
C7 0.079(2) 0.0496(17) 0.079(2) 0.0224(15) 0.0108(17) 0.0139(15)
C8 0.116(3) 0.0556(17) 0.062(2) -0.0185(15) 0.0370(19) -0.0156(18)
C5 0.0434(13) 0.0388(12) 0.0390(13) 0.0020(10) 0.0150(10) -0.0001(10)
C6 0.0292(11) 0.0323(11) 0.0395(13) 0.0006(9) 0.0130(9) 0.0013(8)
C2 0.0381(12) 0.0346(12) 0.0599(17) 0.0108(11) 0.0149(11) 0.0065(10)
C1 0.0342(12) 0.0396(12) 0.0382(13) 0.0040(10) 0.0119(10) 0.0024(9)
C3 0.0453(14) 0.0292(12) 0.0710(19) -0.0007(11) 0.0236(13) 0.0008(10)
C4 0.0523(14) 0.0401(13) 0.0548(16) -0.0100(11) 0.0269(12) -0.0081(11)
C9 0.0315(11) 0.0317(11) 0.0305(12) 0.0003(8) 0.0086(9) 0.0027(8)
C10 0.0299(11) 0.0276(10) 0.0348(12) -0.0028(8) 0.0112(9) -0.0016(8)
C11 0.0286(11) 0.0402(13) 0.0498(15) -0.0012(10) 0.0096(10) 0.0015(9)
C12 0.0333(12) 0.0319(12) 0.0560(15) 0.0064(10) 0.0121(10) -0.0001(9)
N1 0.0344(10) 0.0288(10) 0.0445(12) 0.0016(8) 0.0122(8) -0.0021(8)
N2 0.0363(11) 0.0385(11) 0.0615(14) 0.0081(9) 0.0091(10) 0.0071(8)
C14 0.0390(12) 0.0377(12) 0.0401(14) -0.0007(10) 0.0112(10) -0.0009(10)
O2 0.0648(12) 0.0629(12) 0.0387(11) -0.0025(8) 0.0058(9) -0.0247(9)
O1 0.0738(13) 0.0530(11) 0.0475(12) 0.0063(8) 0.0130(9) 0.0028(10)

loop_
_atom_type_symbol
_atom_type_description
_atom_type_scat_dispersion_real
_atom_type_scat_dispersion_imag
_atom_type_scat_source
C C 0.0033 0.0016 'International Tables Vol C Tables 4.2.6.8 and 6.1.1.4'
H H 0.0000 0.0000 'International Tables Vol C Tables 4.2.6.8 and 6.1.1.4'
N N 0.0061 0.0033 'International Tables Vol C Tables 4.2.6.8 and 6.1.1.4'
O O 0.0106 0.0060 'International Tables Vol C Tables 4.2.6.8 and 6.1.1.4'

loop_
_geom_angle_atom_site_label_1
_geom_angle_atom_site_label_2
_geom_angle_atom_site_label_3
_geom_angle
C18 C13 C14 118.3(2)
C18 C13 C9 121.93(19)
C14 C13 C9 119.7(2)
C13 C18 C17 122.4(2)
C18 C17 C16 117.3(2)
C18 C17 C20 121.5(3)
C16 C17 C20 121.3(2)
C15 C16 C17 122.7(2)
C16 C15 C14 118.1(2)
C16 C15 C19 120.7(2)
C14 C15 C19 121.2(3)
C4 C5 C6 122.3(2)
C1 C6 C5 118.0(2)
C1 C6 C9 119.81(19)
C5 C6 C9 122.12(19)
C3 C2 C1 118.7(2)
C3 C2 C7 122.7(2)
C1 C2 C7 118.6(2)
O1 C1 C6 123.6(2)
O1 C1 C2 115.4(2)
C6 C1 C2 121.0(2)
C2 C3 C4 122.1(2)
C5 C4 C3 117.7(2)
C5 C4 C8 120.7(3)
C3 C4 C8 121.6(2)
C10 C9 C6 113.24(17)
C10 C9 C13 112.04(17)
C6 C9 C13 111.30(17)
C12 C10 N1 104.62(18)
C12 C10 C9 132.64(19)
N1 C10 C9 122.40(18)
N2 C11 N1 111.6(2)
C10 C12 N2 111.33(19)
C11 N1 C10 108.15(19)
C11 N2 C12 104.29(18)
O2 C14 C13 116.2(2)
O2 C14 C15 122.5(2)
C13 C14 C15 121.2(2)

loop_
_geom_bond_atom_site_label_1
_geom_bond_atom_site_label_2
_geom_bond_distance
C13 C18 1.386(3)
C13 C14 1.397(3)
C13 C9 1.528(3)
C18 C17 1.391(3)
C17 C16 1.393(4)
C17 C20 1.496(4)
C16 C15 1.381(4)
C15 C14 1.397(3)
C15 C19 1.512(4)
C7 C2 1.515(4)
C8 C4 1.509(4)
C5 C4 1.384(3)
C5 C6 1.394(3)
C6 C1 1.389(3)
C6 C9 1.525(3)
C2 C3 1.371(4)
C2 C1 1.403(3)
C1 O1 1.358(3)
C3 C4 1.393(4)
C9 C10 1.509(3)
C10 C12 1.350(3)
C10 N1 1.372(3)
C11 N2 1.318(3)
C11 N1 1.341(3)
C12 N2 1.380(3)
C14 O2 1.376(3)
